data_2107106
loop_
_publ_author_name
'Merritt, E.A.'
'Sundaralingam, M.'

_publ_section_title
;
 Structures of Unidentate (Co H P2 O7 (N H3)5) (H2 O)
 (Pentaamminepyrophosphatocobalt(III) Monohydrate) and Bidentate (Co H P2
 O7 (N H3)4) (H2 O)2 (Tetraamminepyrophosphatocobalt(III)Dihydrate)
;
_journal_name_full 'Acta Crystallographica B (24,1968-38,1982)'
_journal_page_first 2576
_journal_page_last 2584
_journal_volume 36
_journal_year 1980
_chemical_formula_sum 'Co H17 N4 O9 P2'
_chemical_name_systematic '(Co H P2 O7 (N H3)4) (H2 O)2'
_space_group_IT_number 14
_symmetry_space_group_name_Hall '-P 2ybc'
_symmetry_space_group_name_H-M 'P 1 21/c 1'
_cell_angle_alpha 90
_cell_angle_beta 92
_cell_angle_gamma 90
_cell_formula_units_Z 4
_cell_length_a 7.358
_cell_length_b 13.881
_cell_length_c 11.216
_cell_volume 1144.864
_citation_journal_id_ASTM ACBCAR
_cod_data_source_file Merritt_ACBCAR_1980_1271.cif
_cod_data_source_block H17Co1N4O9P2
_cod_original_formula_sum 'H17 Co1 N4 O9 P2'
_cod_database_code 2107106

loop_
_symmetry_equiv_pos_as_xyz
x,y,z
-x,y+1/2,-z+1/2
-x,-y,-z
x,-y-1/2,z-1/2

loop_
_atom_site_label
_atom_site_type_symbol
_atom_site_fract_x
_atom_site_fract_y
_atom_site_fract_z
_atom_site_occupancy
_atom_site_U_iso_or_equiv
N3 N-3 -0.0265 0.5781 0.1755 1 0.0
O6 O-2 -0.3804 0.5086 0.2936 1 0.0
P2 P+5 -0.2799 0.4157 0.3094 1 0.0
H9 H+1 -0.156 0.575 0.194 1 0.0
O5 O-2 -0.0776 0.4237 0.3358 1 0.0
N2 N-3 0.3005 0.4963 0.1227 1 0.0
O2 O-2 -0.2551 0.3044 -0.0183 1 0.0
H7 H+1 -0.027 0.586 0.096 1 0.0
H5 H+1 0.289 0.443 0.075 1 0.0
H16 H+1 0.331 0.277 -0.002 1 0.0
N4 N-3 0.2328 0.3428 0.2707 1 0.0
N1 N-3 0.2265 0.5272 0.3597 1 0.0
H17 H+1 -0.315 0.303 0.427 1 0.0
O9 O-2 0.3629 0.3323 -0.0325 1 0.0
H4 H+1 0.397 0.499 0.173 1 0.0
H3 H+1 0.359 0.523 0.354 1 0.0
H14 H+1 0.135 0.327 0.573 1 0.0
H13 H+1 0.302 0.393 0.599 1 0.0
H10 H+1 0.24 0.334 0.339 1 0.0
P1 P+5 -0.1552 0.3161 0.1013 1 0.0
H2 H+1 0.208 0.586 0.37 1 0.0
O7 O-2 -0.3715 0.3563 0.4075 1 0.0
H1 H+1 0.194 0.489 0.425 1 0.0
H15 H+1 0.479 0.324 -0.032 1 0.0
O1 O-2 -0.0169 0.398 0.0929 1 0.0
H12 H+1 0.329 0.339 0.235 1 0.0
O4 O-2 -0.3106 0.3548 0.1892 1 0.0
O8 O-2 0.2334 0.3485 0.5479 1 0.0
H11 H+1 0.181 0.292 0.242 1 0.0
H8 H+1 0.024 0.629 0.2 1 0.0
O3 O-2 -0.0781 0.2252 0.1539 1 0.0
Co1 Co+3 0.1067 0.4621 0.2259 1 0.0
H6 H+1 0.288 0.548 0.076 1 0.0
